data_7111562
loop_
_publ_author_name
'Leung, Wing-Por'
'Chiu, Wang-Kin'
'Chong, Kim-Hung'
'Mak, Thomas C. W.'

_publ_section_title
;
 Synthesis of a germanium analogue of a dithiocarboxylic acid anhydride
 from the Ge(i) pyridyl-1-azaallyl dimer
;
_journal_issue 44
_journal_name_full 'Chemical Communications'
_journal_page_first 6822
_journal_page_last 6824
_journal_paper_doi 10.1039/b916326c
_journal_year 2009
_chemical_formula_sum 'C38 H54 Ge2 N4 S3 Si4'
_chemical_formula_weight 920.57
_chemical_name_systematic
;
?
;
_space_group_IT_number 33
_symmetry_cell_setting orthorhombic
_symmetry_space_group_name_Hall 'P 2c -2n'
_symmetry_space_group_name_H-M 'P n a 21'
_atom_sites_solution_hydrogens geom
_atom_sites_solution_primary direct
_atom_sites_solution_secondary difmap
_audit_creation_method SHELXL-97
_cell_angle_alpha 90.00
_cell_angle_beta 90.00
_cell_angle_gamma 90.00
_cell_formula_units_Z 4
_cell_length_a 24.360(6)
_cell_length_b 11.062(3)
_cell_length_c 17.424(5)
_cell_measurement_temperature 293(2)
_cell_volume 4695(2)
_computing_cell_refinement 'BRUKER SAMRT CCD DIFFRACTOMETER'
_computing_data_collection 'BRUKER SAMRT CCD DIFFRACTOMETER'
_computing_data_reduction 'BRUKER SAMRT CCD DIFFRACTOMETER'
_computing_molecular_graphics 'SIEMENS SHELXTL'
_computing_publication_material 'SIEMENS SHELXTL'
_computing_structure_refinement 'SHELXL-97 (Sheldrick, 2008)'
_computing_structure_solution 'SHELXS-97 (Sheldrick, 2008)'
_diffrn_ambient_temperature 293(2)
_diffrn_measured_fraction_theta_full 0.993
_diffrn_measured_fraction_theta_max 0.993
_diffrn_measurement_device_type 'BRUKER SAMRT CCD DIFFRACTOMETER'
_diffrn_measurement_method 'OMEGA SCAN'
_diffrn_radiation_monochromator graphite
_diffrn_radiation_source 'fine-focus sealed tube'
_diffrn_radiation_type MoK\a
_diffrn_radiation_wavelength 0.71073
_diffrn_reflns_av_R_equivalents 0.1514
_diffrn_reflns_av_sigmaI/netI 0.2267
_diffrn_reflns_limit_h_max 32
_diffrn_reflns_limit_h_min -32
_diffrn_reflns_limit_k_max 7
_diffrn_reflns_limit_k_min -14
_diffrn_reflns_limit_l_max 22
_diffrn_reflns_limit_l_min -23
_diffrn_reflns_number 30667
_diffrn_reflns_theta_full 28.07
_diffrn_reflns_theta_max 28.07
_diffrn_reflns_theta_min 1.67
_exptl_absorpt_coefficient_mu 1.546
_exptl_absorpt_correction_T_max 0.7456
_exptl_absorpt_correction_T_min 0.5345
_exptl_absorpt_correction_type SADABS
_exptl_crystal_colour yellow
_exptl_crystal_density_diffrn 1.302
_exptl_crystal_density_method 'not measured'
_exptl_crystal_description block
_exptl_crystal_F_000 1912
_exptl_crystal_size_max 0.40
_exptl_crystal_size_mid 0.30
_exptl_crystal_size_min 0.20
_refine_diff_density_max 0.602
_refine_diff_density_min -1.095
_refine_diff_density_rms 0.106
_refine_ls_abs_structure_details 'Flack H D (1983), Acta Cryst. A39, 876-881'
_refine_ls_abs_structure_Flack 0.027(17)
_refine_ls_extinction_coef 0.0021(3)
_refine_ls_extinction_expression Fc^*^=kFc[1+0.001xFc^2^\l^3^/sin(2\q)]^-1/4^
_refine_ls_extinction_method SHELXL
_refine_ls_goodness_of_fit_ref 0.928
_refine_ls_hydrogen_treatment riding
_refine_ls_matrix_type full
_refine_ls_number_parameters 461
_refine_ls_number_reflns 11252
_refine_ls_number_restraints 1
_refine_ls_restrained_S_all 0.928
_refine_ls_R_factor_all 0.2263
_refine_ls_R_factor_gt 0.0694
_refine_ls_shift/su_max 0.004
_refine_ls_shift/su_mean 0.000
_refine_ls_structure_factor_coef Fsqd
_refine_ls_weighting_details 'calc w=1/[\s^2^(Fo^2^)+(0.0731P)^2^+0.0000P] where P=(Fo^2^+2Fc^2^)/3'
_refine_ls_weighting_scheme calc
_refine_ls_wR_factor_gt 0.1370
_refine_ls_wR_factor_ref 0.1943
_reflns_number_gt 4331
_reflns_number_total 11252
_reflns_threshold_expression >2sigma(I)
_cod_data_source_file b916326csup1.cif
_cod_data_source_block CWK30
_cod_depositor_comments
;
The following automatic conversions were performed:

'_symmetry_cell_setting' value 'Orthorhombic' changed to
'orthorhombic' according to
/home/saulius/struct/CIF-dictionaries/cif_core.dic dictionary named
'cif_core.dic' version 2.4.2 from 2011-04-26.

Automatic conversion script
Id: cif_fix_values 1891 2012-01-12 08:04:46Z andrius 
;
_cod_original_sg_symbol_H-M Pna2(1)
_cod_database_code 7111562

loop_
_symmetry_equiv_pos_as_xyz
'x, y, z'
'-x, -y, z+1/2'
'x+1/2, -y+1/2, z'
'-x+1/2, y+1/2, z+1/2'

loop_
_atom_site_label
_atom_site_type_symbol
_atom_site_fract_x
_atom_site_fract_y
_atom_site_fract_z
_atom_site_U_iso_or_equiv
_atom_site_adp_type
_atom_site_occupancy
_atom_site_symmetry_multiplicity
_atom_site_calc_flag
_atom_site_refinement_flags
S3 S 0.16885(11) 0.3578(3) 0.27453(17) 0.0612(8) Uani 1 1 d .
Ge1 Ge 0.21951(4) 0.51496(8) 0.31036(7) 0.0478(3) Uani 1 1 d .
Ge2 Ge 0.09449(4) 0.38205(10) 0.34717(7) 0.0545(3) Uani 1 1 d .
Si1 Si 0.30017(12) 0.1323(2) 0.31575(19) 0.0546(7) Uani 1 1 d .
Si2 Si 0.31564(13) 0.6191(3) 0.20802(19) 0.0591(8) Uani 1 1 d .
Si3 Si 0.07849(12) 0.3328(3) 0.08504(18) 0.0627(9) Uani 1 1 d .
Si4 Si 0.02189(13) 0.1514(3) 0.38389(18) 0.0593(8) Uani 1 1 d .
S1 S 0.18489(12) 0.6837(2) 0.32738(18) 0.0725(9) Uani 1 1 d .
S2 S 0.10042(15) 0.4333(3) 0.4607(2) 0.0873(11) Uani 1 1 d .
N1 N 0.2563(3) 0.4524(6) 0.4013(4) 0.0403(19) Uani 1 1 d .
N2 N 0.2815(3) 0.4934(6) 0.2514(4) 0.046(2) Uani 1 1 d .
N3 N 0.0487(3) 0.4900(7) 0.2847(5) 0.061(3) Uani 1 1 d .
N4 N 0.0533(3) 0.2498(7) 0.3177(5) 0.0502(19) Uani 1 1 d .
C1 C 0.2492(4) 0.5047(9) 0.4704(6) 0.055(3) Uani 1 1 d .
H1A H 0.2249 0.5689 0.4754 0.066 Uiso 1 1 calc R
C2 C 0.2775(5) 0.4647(11) 0.5336(6) 0.067(3) Uani 1 1 d .
H2A H 0.2723 0.5016 0.5810 0.081 Uiso 1 1 calc R
C3 C 0.3131(5) 0.3710(12) 0.5266(6) 0.066(3) Uani 1 1 d .
H3A H 0.3320 0.3423 0.5693 0.079 Uiso 1 1 calc R
C4 C 0.3211(4) 0.3190(10) 0.4558(6) 0.057(3) Uani 1 1 d .
H4A H 0.3459 0.2555 0.4508 0.068 Uiso 1 1 calc R
C5 C 0.2932(4) 0.3588(8) 0.3927(6) 0.041(2) Uani 1 1 d .
C6 C 0.3018(3) 0.3028(7) 0.3167(6) 0.037(2) Uani 1 1 d .
C7 C 0.2536(6) 0.0840(12) 0.3944(8) 0.093(4) Uani 1 1 d .
H7A H 0.2517 -0.0027 0.3957 0.140 Uiso 1 1 calc R
H7B H 0.2175 0.1162 0.3855 0.140 Uiso 1 1 calc R
H7C H 0.2673 0.1134 0.4425 0.140 Uiso 1 1 calc R
C8 C 0.2700(4) 0.0730(10) 0.2263(7) 0.067(3) Uani 1 1 d .
H8A H 0.2699 -0.0138 0.2279 0.100 Uiso 1 1 calc R
H8B H 0.2915 0.0997 0.1833 0.100 Uiso 1 1 calc R
H8C H 0.2331 0.1020 0.2211 0.100 Uiso 1 1 calc R
C9 C 0.3678(5) 0.0625(9) 0.3319(7) 0.080(4) Uani 1 1 d .
H9A H 0.3642 -0.0240 0.3310 0.119 Uiso 1 1 calc R
H9B H 0.3817 0.0873 0.3810 0.119 Uiso 1 1 calc R
H9C H 0.3927 0.0876 0.2923 0.119 Uiso 1 1 calc R
C10 C 0.3008(3) 0.3746(9) 0.2527(5) 0.038(2) Uani 1 1 d .
C11 C 0.3201(4) 0.3277(8) 0.1767(5) 0.040(2) Uani 1 1 d .
C12 C 0.2897(4) 0.3450(9) 0.1124(6) 0.052(3) Uani 1 1 d .
H12A H 0.2565 0.3858 0.1156 0.062 Uiso 1 1 calc R
C13 C 0.3079(5) 0.3021(10) 0.0416(6) 0.063(3) Uani 1 1 d .
H13A H 0.2870 0.3155 -0.0023 0.076 Uiso 1 1 calc R
C14 C 0.3561(5) 0.2406(10) 0.0364(7) 0.064(3) Uani 1 1 d .
H14A H 0.3678 0.2105 -0.0107 0.077 Uiso 1 1 calc R
C15 C 0.3879(5) 0.2228(10) 0.1017(7) 0.070(3) Uani 1 1 d .
H15A H 0.4210 0.1814 0.0982 0.084 Uiso 1 1 calc R
C16 C 0.3703(4) 0.2666(9) 0.1715(6) 0.054(3) Uani 1 1 d .
H16A H 0.3918 0.2556 0.2151 0.064 Uiso 1 1 calc R
C17 C 0.3785(5) 0.5765(10) 0.1592(7) 0.076(4) Uani 1 1 d .
H17A H 0.3701 0.5223 0.1178 0.114 Uiso 1 1 calc R
H17B H 0.4027 0.5370 0.1948 0.114 Uiso 1 1 calc R
H17C H 0.3961 0.6475 0.1392 0.114 Uiso 1 1 calc R
C18 C 0.3360(5) 0.7226(10) 0.2875(9) 0.106(5) Uani 1 1 d .
H18A H 0.3613 0.6818 0.3210 0.159 Uiso 1 1 calc R
H18B H 0.3040 0.7460 0.3160 0.159 Uiso 1 1 calc R
H18C H 0.3533 0.7932 0.2665 0.159 Uiso 1 1 calc R
C19 C 0.2684(6) 0.6958(12) 0.1425(9) 0.121(6) Uani 1 1 d .
H19A H 0.2577 0.6411 0.1025 0.182 Uiso 1 1 calc R
H19B H 0.2863 0.7648 0.1205 0.182 Uiso 1 1 calc R
H19C H 0.2365 0.7217 0.1703 0.182 Uiso 1 1 calc R
C20 C 0.0321(5) 0.5985(9) 0.3130(8) 0.071(3) Uani 1 1 d .
H20A H 0.0441 0.6232 0.3611 0.085 Uiso 1 1 calc R
C21 C -0.0015(6) 0.6703(13) 0.2725(11) 0.095(5) Uani 1 1 d .
H21A H -0.0128 0.7443 0.2923 0.115 Uiso 1 1 calc R
C22 C -0.0192(6) 0.6325(13) 0.1999(12) 0.103(5) Uani 1 1 d .
H22A H -0.0424 0.6819 0.1714 0.123 Uiso 1 1 calc R
C23 C -0.0036(4) 0.5289(10) 0.1719(8) 0.069(4) Uani 1 1 d .
H23A H -0.0154 0.5056 0.1233 0.083 Uiso 1 1 calc R
C24 C 0.0315(4) 0.4503(9) 0.2153(7) 0.051(3) Uani 1 1 d .
C25 C 0.0490(4) 0.3314(9) 0.1847(6) 0.051(3) Uani 1 1 d .
C26 C 0.1339(5) 0.2206(11) 0.0724(8) 0.079(4) Uani 1 1 d .
H26A H 0.1191 0.1407 0.0777 0.118 Uiso 1 1 calc R
H26B H 0.1616 0.2334 0.1106 0.118 Uiso 1 1 calc R
H26C H 0.1497 0.2295 0.0222 0.118 Uiso 1 1 calc R
C27 C 0.0287(5) 0.3121(15) 0.0040(7) 0.099(5) Uani 1 1 d .
H27A H 0.0108 0.2352 0.0090 0.149 Uiso 1 1 calc R
H27B H 0.0480 0.3153 -0.0440 0.149 Uiso 1 1 calc R
H27C H 0.0017 0.3753 0.0055 0.149 Uiso 1 1 calc R
C28 C 0.1121(6) 0.4866(12) 0.0720(9) 0.107(5) Uani 1 1 d .
H28A H 0.1374 0.5008 0.1132 0.160 Uiso 1 1 calc R
H28B H 0.0843 0.5483 0.0722 0.160 Uiso 1 1 calc R
H28C H 0.1314 0.4884 0.0240 0.160 Uiso 1 1 calc R
C29 C 0.0530(4) 0.2374(9) 0.2366(6) 0.046(2) Uani 1 1 d .
C30 C 0.0612(4) 0.1110(8) 0.2066(5) 0.043(2) Uani 1 1 d .
C31 C 0.0249(5) 0.0630(11) 0.1518(6) 0.063(3) Uani 1 1 d .
H31A H -0.0029 0.1111 0.1316 0.076 Uiso 1 1 calc R
C32 C 0.0303(6) -0.0549(13) 0.1283(8) 0.084(4) Uani 1 1 d .
H32A H 0.0058 -0.0871 0.0928 0.101 Uiso 1 1 calc R
C33 C 0.0718(6) -0.1251(12) 0.1571(8) 0.079(4) Uani 1 1 d .
H33A H 0.0758 -0.2045 0.1404 0.095 Uiso 1 1 calc R
C34 C 0.1077(5) -0.0787(11) 0.2104(7) 0.066(3) Uani 1 1 d .
H34A H 0.1361 -0.1264 0.2294 0.079 Uiso 1 1 calc R
C35 C 0.1017(4) 0.0362(9) 0.2352(6) 0.054(3) Uani 1 1 d .
H35A H 0.1254 0.0658 0.2725 0.065 Uiso 1 1 calc R
C36 C -0.0251(5) 0.0450(10) 0.3349(8) 0.093(4) Uani 1 1 d .
H36A H -0.0525 0.0897 0.3075 0.139 Uiso 1 1 calc R
H36B H -0.0425 -0.0059 0.3723 0.139 Uiso 1 1 calc R
H36C H -0.0046 -0.0040 0.2996 0.139 Uiso 1 1 calc R
C37 C -0.0182(5) 0.2457(12) 0.4488(7) 0.088(4) Uani 1 1 d .
H37A H 0.0056 0.3018 0.4744 0.132 Uiso 1 1 calc R
H37B H -0.0361 0.1955 0.4862 0.132 Uiso 1 1 calc R
H37C H -0.0453 0.2894 0.4201 0.132 Uiso 1 1 calc R
C38 C 0.0740(6) 0.0651(14) 0.4375(7) 0.104(5) Uani 1 1 d .
H38A H 0.0984 0.1201 0.4629 0.156 Uiso 1 1 calc R
H38B H 0.0945 0.0154 0.4025 0.156 Uiso 1 1 calc R
H38C H 0.0562 0.0148 0.4749 0.156 Uiso 1 1 calc R

loop_
_atom_site_aniso_label
_atom_site_aniso_U_11
_atom_site_aniso_U_22
_atom_site_aniso_U_33
_atom_site_aniso_U_23
_atom_site_aniso_U_13
_atom_site_aniso_U_12
S3 0.0480(16) 0.0687(19) 0.0668(18) -0.0223(15) 0.0045(13) -0.0020(14)
Ge1 0.0515(6) 0.0453(6) 0.0465(5) -0.0080(6) 0.0046(6) 0.0078(5)
Ge2 0.0537(7) 0.0563(7) 0.0534(6) -0.0095(6) 0.0058(6) 0.0002(6)
Si1 0.0682(19) 0.0428(15) 0.0527(17) -0.0020(15) -0.0132(16) -0.0015(12)
Si2 0.064(2) 0.0440(18) 0.069(2) 0.0041(15) 0.0095(16) -0.0027(15)
Si3 0.055(2) 0.081(2) 0.0527(19) 0.0169(17) 0.0025(15) 0.0073(17)
Si4 0.061(2) 0.066(2) 0.0506(18) 0.0114(15) -0.0012(15) -0.0029(16)
S1 0.083(2) 0.0573(17) 0.077(3) -0.0059(15) 0.0149(17) 0.0246(15)
S2 0.093(3) 0.094(3) 0.075(2) -0.029(2) 0.0099(19) -0.014(2)
N1 0.039(4) 0.030(4) 0.052(5) -0.014(4) 0.012(4) -0.003(4)
N2 0.057(5) 0.033(5) 0.048(5) -0.004(4) -0.001(4) 0.004(4)
N3 0.067(6) 0.044(5) 0.071(7) -0.013(5) 0.023(5) -0.004(4)
N4 0.048(4) 0.066(5) 0.037(5) -0.005(4) 0.004(4) -0.001(4)
C1 0.060(7) 0.060(7) 0.046(6) -0.014(6) 0.013(6) -0.009(6)
C2 0.084(9) 0.074(9) 0.045(7) -0.012(6) 0.014(7) -0.026(7)
C3 0.073(8) 0.090(10) 0.036(7) -0.005(6) -0.010(6) -0.001(7)
C4 0.059(7) 0.064(7) 0.047(7) 0.002(6) -0.009(6) 0.002(6)
C5 0.046(6) 0.037(6) 0.041(6) -0.006(4) -0.009(5) 0.000(5)
C6 0.038(5) 0.035(5) 0.037(5) -0.005(5) -0.007(5) 0.000(4)
C7 0.103(10) 0.086(10) 0.091(10) 0.015(8) -0.006(9) -0.024(9)
C8 0.081(8) 0.042(7) 0.077(9) -0.008(6) -0.022(7) -0.010(6)
C9 0.094(9) 0.051(7) 0.093(11) -0.002(6) -0.040(8) 0.017(6)
C10 0.032(5) 0.045(6) 0.038(6) -0.007(4) 0.004(4) 0.007(4)
C11 0.040(6) 0.039(6) 0.041(6) -0.007(5) -0.004(5) 0.012(5)
C12 0.051(7) 0.058(7) 0.047(7) -0.013(5) 0.010(5) 0.003(5)
C13 0.083(9) 0.059(7) 0.048(7) 0.000(6) 0.015(6) 0.007(7)
C14 0.085(9) 0.059(7) 0.048(7) -0.011(5) 0.025(7) -0.008(6)
C15 0.057(8) 0.075(9) 0.079(10) -0.015(7) 0.013(7) 0.020(6)
C16 0.050(6) 0.055(7) 0.056(7) -0.019(5) 0.005(5) 0.004(5)
C17 0.078(8) 0.064(8) 0.086(10) -0.007(6) 0.024(7) -0.029(7)
C18 0.092(10) 0.066(8) 0.160(15) -0.044(9) 0.022(9) -0.030(7)
C19 0.149(14) 0.073(10) 0.142(14) 0.060(9) -0.003(11) 0.021(10)
C20 0.074(8) 0.059(7) 0.080(8) -0.010(7) 0.028(7) 0.015(6)
C21 0.094(11) 0.058(9) 0.134(15) -0.010(9) 0.042(10) 0.008(8)
C22 0.075(10) 0.061(10) 0.172(18) 0.044(11) 0.031(11) 0.028(7)
C23 0.050(7) 0.043(7) 0.115(11) 0.023(7) 0.017(7) 0.008(6)
C24 0.039(6) 0.046(7) 0.068(8) 0.006(5) 0.017(5) 0.000(5)
C25 0.053(7) 0.044(6) 0.055(7) 0.008(5) -0.001(5) 0.010(5)
C26 0.063(8) 0.098(9) 0.076(8) -0.025(7) 0.017(6) 0.009(7)
C27 0.069(9) 0.169(15) 0.060(9) 0.002(9) 0.000(7) 0.020(9)
C28 0.106(11) 0.118(12) 0.097(11) 0.046(9) 0.029(9) -0.001(9)
C29 0.041(6) 0.053(7) 0.046(7) 0.004(5) -0.003(5) 0.004(5)
C30 0.049(6) 0.028(5) 0.051(6) -0.005(4) 0.005(5) 0.001(5)
C31 0.052(7) 0.066(8) 0.072(8) -0.013(6) -0.013(6) 0.002(6)
C32 0.083(10) 0.074(10) 0.095(10) -0.033(8) 0.022(8) -0.013(8)
C33 0.095(11) 0.056(8) 0.086(10) -0.014(7) 0.031(8) -0.017(8)
C34 0.061(8) 0.063(8) 0.073(8) 0.009(6) 0.025(7) 0.013(6)
C35 0.046(6) 0.049(7) 0.066(7) 0.009(6) 0.001(5) 0.018(5)
C36 0.117(10) 0.080(9) 0.081(11) 0.007(7) 0.019(8) -0.043(8)
C37 0.067(9) 0.120(12) 0.076(9) 0.028(8) 0.013(7) 0.017(8)
C38 0.122(12) 0.108(11) 0.082(11) 0.038(8) 0.008(9) 0.045(10)

loop_
_atom_type_symbol
_atom_type_description
_atom_type_scat_dispersion_real
_atom_type_scat_dispersion_imag
_atom_type_scat_source
C C 0.0033 0.0016 'International Tables Vol C Tables 4.2.6.8 and 6.1.1.4'
H H 0.0000 0.0000 'International Tables Vol C Tables 4.2.6.8 and 6.1.1.4'
N N 0.0061 0.0033 'International Tables Vol C Tables 4.2.6.8 and 6.1.1.4'
Si Si 0.0817 0.0704 'International Tables Vol C Tables 4.2.6.8 and 6.1.1.4'
Ge Ge 0.1547 1.8001 'International Tables Vol C Tables 4.2.6.8 and 6.1.1.4'
S S 0.1246 0.1234 'International Tables Vol C Tables 4.2.6.8 and 6.1.1.4'

loop_
_geom_angle_atom_site_label_1
_geom_angle_atom_site_label_2
_geom_angle_atom_site_label_3
_geom_angle
Ge1 S3 Ge2 101.41(11)
N2 Ge1 N1 91.8(3)
N2 Ge1 S1 122.0(2)
N1 Ge1 S1 113.0(2)
N2 Ge1 S3 101.4(2)
N1 Ge1 S3 101.9(2)
S1 Ge1 S3 121.32(12)
N4 Ge2 N3 91.1(4)
N4 Ge2 S2 121.5(3)
N3 Ge2 S2 113.8(3)
N4 Ge2 S3 100.8(2)
N3 Ge2 S3 102.7(2)
S2 Ge2 S3 121.42(14)
C9 Si1 C8 109.7(5)
C9 Si1 C7 108.3(6)
C8 Si1 C7 106.1(5)
C9 Si1 C6 113.6(4)
C8 Si1 C6 111.8(5)
C7 Si1 C6 107.1(5)
N2 Si2 C17 112.9(5)
N2 Si2 C19 109.4(6)
C17 Si2 C19 111.1(7)
N2 Si2 C18 106.7(5)
C17 Si2 C18 106.4(6)
C19 Si2 C18 110.2(7)
C26 Si3 C27 107.5(6)
C26 Si3 C25 112.6(5)
C27 Si3 C25 116.5(5)
C26 Si3 C28 105.8(6)
C27 Si3 C28 107.3(7)
C25 Si3 C28 106.4(6)
N4 Si4 C37 106.6(5)
N4 Si4 C38 110.6(5)
C37 Si4 C38 110.6(6)
N4 Si4 C36 111.1(5)
C37 Si4 C36 108.6(6)
C38 Si4 C36 109.3(7)
C1 N1 C5 120.2(9)
C1 N1 Ge1 121.1(7)
C5 N1 Ge1 118.5(6)
C10 N2 Si2 125.6(6)
C10 N2 Ge1 112.9(6)
Si2 N2 Ge1 121.1(4)
C24 N3 C20 121.1(10)
C24 N3 Ge2 118.3(7)
C20 N3 Ge2 120.4(8)
C29 N4 Si4 126.1(6)
C29 N4 Ge2 110.9(6)
Si4 N4 Ge2 122.9(5)
N1 C1 C2 121.0(10)
C3 C2 C1 119.6(10)
C2 C3 C4 119.4(11)
C5 C4 C3 121.2(11)
C4 C5 N1 118.6(9)
C4 C5 C6 121.1(9)
N1 C5 C6 120.3(8)
C10 C6 C5 119.0(7)
C10 C6 Si1 124.9(7)
C5 C6 Si1 115.1(7)
C6 C10 N2 124.4(8)
C6 C10 C11 120.9(8)
N2 C10 C11 114.7(8)
C12 C11 C16 119.4(9)
C12 C11 C10 120.7(8)
C16 C11 C10 119.9(8)
C11 C12 C13 120.7(10)
C14 C13 C12 120.2(11)
C13 C14 C15 119.8(10)
C16 C15 C14 120.0(10)
C15 C16 C11 119.9(10)
C21 C20 N3 121.0(13)
C20 C21 C22 119.1(13)
C23 C22 C21 120.8(14)
C22 C23 C24 120.6(15)
N3 C24 C23 117.4(10)
N3 C24 C25 121.3(9)
C23 C24 C25 121.3(11)
C29 C25 C24 117.0(9)
C29 C25 Si3 125.7(7)
C24 C25 Si3 115.8(7)
C25 C29 N4 125.4(9)
C25 C29 C30 118.8(9)
N4 C29 C30 115.7(8)
C35 C30 C31 118.0(9)
C35 C30 C29 121.7(9)
C31 C30 C29 120.1(9)
C32 C31 C30 120.1(11)
C33 C32 C31 119.9(13)
C32 C33 C34 120.4(12)
C35 C34 C33 119.9(12)
C34 C35 C30 121.7(11)

loop_
_geom_bond_atom_site_label_1
_geom_bond_atom_site_label_2
_geom_bond_distance
S3 Ge1 2.222(3)
S3 Ge2 2.226(3)
Ge1 N2 1.842(8)
Ge1 N1 1.947(8)
Ge1 S1 2.070(3)
Ge2 N4 1.846(7)
Ge2 N3 1.963(9)
Ge2 S2 2.062(4)
Si1 C9 1.841(10)
Si1 C8 1.843(11)
Si1 C7 1.858(13)
Si1 C6 1.887(8)
Si2 N2 1.787(8)
Si2 C17 1.814(11)
Si2 C19 1.829(13)
Si2 C18 1.865(13)
Si3 C26 1.846(11)
Si3 C27 1.876(12)
Si3 C25 1.880(11)
Si3 C28 1.901(14)
Si4 N4 1.761(8)
Si4 C37 1.823(12)
Si4 C38 1.842(12)
Si4 C36 1.850(11)
N1 C1 1.346(12)
N1 C5 1.380(11)
N2 C10 1.396(10)
N3 C24 1.354(13)
N3 C20 1.359(12)
N4 C29 1.420(12)
C1 C2 1.372(15)
C2 C3 1.357(15)
C3 C4 1.375(14)
C4 C5 1.366(13)
C5 C6 1.476(13)
C6 C10 1.370(12)
C10 C11 1.498(12)
C11 C12 1.355(13)
C11 C16 1.400(13)
C12 C13 1.395(13)
C13 C14 1.360(14)
C14 C15 1.390(14)
C15 C16 1.377(14)
C20 C21 1.340(18)
C21 C22 1.40(2)
C22 C23 1.302(18)
C23 C24 1.435(15)
C24 C25 1.481(13)
C25 C29 1.381(13)
C29 C30 1.507(12)
C30 C35 1.380(12)
C30 C31 1.405(13)
C31 C32 1.374(16)
C32 C33 1.371(18)
C33 C34 1.375(17)
C34 C35 1.351(14)
